data_7212211
loop_
_publ_author_name
'Becerril, Jorge'
'Bolte, Michael'
'Burguete, M. Isabel'
'Escorihuela, Jorge'
'Galindo, Francisco'
'Luis, Santiago V.'

_publ_section_title
;
 A simple peptidomimetic that self-associates on the solid state to form a
 nanoporous architecture containing chiral \p-channels
;
_journal_issue 6
_journal_name_full CrystEngComm
_journal_page_first 1722
_journal_paper_doi 10.1039/b922172g
_journal_volume 12
_journal_year 2010
_chemical_formula_moiety 'C20 H26 N4 O2'
_chemical_formula_sum 'C20 H26 N4 O2'
_chemical_formula_weight 354.45
_chemical_name_systematic ?
_space_group_IT_number 14
_symmetry_cell_setting monoclinic
_symmetry_space_group_name_Hall '-P 2ybc'
_symmetry_space_group_name_H-M 'P 1 21/c 1'
_atom_sites_solution_hydrogens geom
_atom_sites_solution_primary direct
_atom_sites_solution_secondary difmap
_audit_creation_method SHELXL-97
_cell_angle_alpha 90.00
_cell_angle_beta 98.648(6)
_cell_angle_gamma 90.00
_cell_formula_units_Z 2
_cell_length_a 8.327(2)
_cell_length_b 12.216(3)
_cell_length_c 9.643(3)
_cell_measurement_reflns_used 500
_cell_measurement_temperature 298(2)
_cell_measurement_theta_max 25
_cell_measurement_theta_min 5
_cell_volume 969.8(4)
_computing_cell_refinement 'SMART (Siemens, 1995)'
_computing_data_collection 'SMART (Siemens, 1995)'
_computing_data_reduction 'SAINT (Siemens, 1995)'
_computing_molecular_graphics 'XP in SHELXTL-Plus (Sheldrick, 1991)'
_computing_publication_material SHELXL97
_computing_structure_refinement 'SHELXL97 (Sheldrick, 2008) '
_computing_structure_solution 'SHELXS97 (Sheldrick, 2008) '
_diffrn_ambient_temperature 298(2)
_diffrn_measured_fraction_theta_full 0.999
_diffrn_measured_fraction_theta_max 0.977
_diffrn_measurement_device_type 'Siemens CCD three-circle diffractometer'
_diffrn_measurement_method \w
_diffrn_radiation_monochromator graphite
_diffrn_radiation_source 'fine-focus sealed tube'
_diffrn_radiation_type MoK\a
_diffrn_radiation_wavelength 0.71073
_diffrn_reflns_av_R_equivalents 0.0269
_diffrn_reflns_av_sigmaI/netI 0.0330
_diffrn_reflns_limit_h_max 11
_diffrn_reflns_limit_h_min -11
_diffrn_reflns_limit_k_max 14
_diffrn_reflns_limit_k_min -17
_diffrn_reflns_limit_l_max 13
_diffrn_reflns_limit_l_min -13
_diffrn_reflns_number 7836
_diffrn_reflns_theta_full 25.00
_diffrn_reflns_theta_max 30.52
_diffrn_reflns_theta_min 2.47
_diffrn_standards_number 0
_exptl_absorpt_coefficient_mu 0.080
_exptl_absorpt_correction_type none
_exptl_crystal_colour colourless
_exptl_crystal_density_diffrn 1.214
_exptl_crystal_density_method 'not measured'
_exptl_crystal_description block
_exptl_crystal_F_000 380
_exptl_crystal_size_max 0.60
_exptl_crystal_size_mid 0.37
_exptl_crystal_size_min 0.22
_refine_diff_density_max 0.193
_refine_diff_density_min -0.229
_refine_diff_density_rms 0.046
_refine_ls_extinction_method none
_refine_ls_goodness_of_fit_ref 1.038
_refine_ls_hydrogen_treatment mixed
_refine_ls_matrix_type full
_refine_ls_number_parameters 130
_refine_ls_number_reflns 2894
_refine_ls_number_restraints 0
_refine_ls_restrained_S_all 1.038
_refine_ls_R_factor_all 0.0824
_refine_ls_R_factor_gt 0.0541
_refine_ls_shift/su_max 0.000
_refine_ls_shift/su_mean 0.000
_refine_ls_structure_factor_coef Fsqd
_refine_ls_weighting_details 'calc w=1/[\s^2^(Fo^2^)+(0.0746P)^2^+0.1479P] where P=(Fo^2^+2Fc^2^)/3'
_refine_ls_weighting_scheme calc
_refine_ls_wR_factor_gt 0.1389
_refine_ls_wR_factor_ref 0.1569
_reflns_number_gt 1963
_reflns_number_total 2894
_reflns_threshold_expression I>2\s(I)
_cod_data_source_file b922172g.txt
_cod_data_source_block 4a-meso
_cod_depositor_comments
;
The following automatic conversions were performed:

'_symmetry_cell_setting' value 'Monoclinic' changed to 'monoclinic'
according to /home/saulius/struct/CIF-dictionaries/cif_core.dic
dictionary named 'cif_core.dic' version 2.4.2 from 2011-04-26.

Automatic conversion script
Id: cif_fix_values 1891 2012-01-12 08:04:46Z andrius 
;
_cod_original_sg_symbol_H-M P21/c
_cod_database_code 7212211

loop_
_symmetry_equiv_pos_as_xyz
'x, y, z'
'-x, y+1/2, -z+1/2'
'-x, -y, -z'
'x, -y-1/2, z-1/2'

loop_
_atom_site_label
_atom_site_type_symbol
_atom_site_fract_x
_atom_site_fract_y
_atom_site_fract_z
_atom_site_U_iso_or_equiv
_atom_site_adp_type
_atom_site_occupancy
_atom_site_symmetry_multiplicity
_atom_site_calc_flag
_atom_site_refinement_flags
O1 O 0.51384(16) 0.51161(8) 0.19598(11) 0.0590(3) Uani 1 1 d .
N1 N 0.59602(18) 0.31910(10) 0.03290(13) 0.0451(3) Uani 1 1 d .
H1A H 0.577(2) 0.3790(17) -0.021(2) 0.060(5) Uiso 1 1 d .
H1B H 0.704(3) 0.3208(17) 0.077(3) 0.088(7) Uiso 1 1 d .
N2 N 0.54411(14) 0.39106(9) 0.37422(11) 0.0366(3) Uani 1 1 d .
H2 H 0.550(2) 0.3216(14) 0.4029(19) 0.053(4) Uiso 1 1 d .
C1 C 0.3109(2) 0.32633(13) 0.05650(16) 0.0508(4) Uani 1 1 d .
H1C H 0.3004 0.3932 0.0015 0.061 Uiso 1 1 calc R
H1D H 0.2944 0.2653 -0.0084 0.061 Uiso 1 1 calc R
C2 C 0.48329(18) 0.32006(10) 0.13649(13) 0.0397(3) Uani 1 1 d .
H2A H 0.4955 0.2516 0.1900 0.048 Uiso 1 1 calc R
C3 C 0.51519(17) 0.41655(10) 0.23855(13) 0.0376(3) Uani 1 1 d .
C4 C 0.57728(17) 0.47468(11) 0.48203(13) 0.0396(3) Uani 1 1 d .
H4A H 0.6440 0.5315 0.4497 0.047 Uiso 1 1 calc R
H4B H 0.6379 0.4424 0.5658 0.047 Uiso 1 1 calc R
C11 C 0.17900(19) 0.32431(12) 0.14758(16) 0.0504(4) Uani 1 1 d .
C12 C 0.1123(3) 0.41795(19) 0.1904(4) 0.1072(10) Uani 1 1 d .
H12 H 0.1469 0.4853 0.1610 0.129 Uiso 1 1 calc R
C13 C -0.0067(4) 0.4147(3) 0.2771(4) 0.1328(13) Uani 1 1 d .
H13 H -0.0500 0.4797 0.3053 0.159 Uiso 1 1 calc R
C14 C -0.0601(3) 0.3183(2) 0.3209(3) 0.0896(8) Uani 1 1 d .
H14 H -0.1409 0.3161 0.3777 0.107 Uiso 1 1 calc R
C15 C 0.0050(3) 0.2267(2) 0.2812(3) 0.0881(7) Uani 1 1 d .
H15 H -0.0301 0.1599 0.3117 0.106 Uiso 1 1 calc R
C16 C 0.1243(3) 0.22830(16) 0.1954(2) 0.0747(6) Uani 1 1 d .
H16 H 0.1679 0.1625 0.1698 0.090 Uiso 1 1 calc R

loop_
_atom_site_aniso_label
_atom_site_aniso_U_11
_atom_site_aniso_U_22
_atom_site_aniso_U_33
_atom_site_aniso_U_23
_atom_site_aniso_U_13
_atom_site_aniso_U_12
O1 0.1089(9) 0.0322(5) 0.0372(5) 0.0040(4) 0.0152(6) -0.0022(5)
N1 0.0627(8) 0.0406(6) 0.0346(6) -0.0051(5) 0.0158(6) 0.0002(5)
N2 0.0518(6) 0.0310(5) 0.0287(5) -0.0009(4) 0.0120(4) 0.0028(4)
C1 0.0603(9) 0.0531(8) 0.0383(7) -0.0033(6) 0.0055(6) -0.0027(6)
C2 0.0580(8) 0.0322(6) 0.0305(6) -0.0020(5) 0.0113(5) -0.0004(5)
C3 0.0520(7) 0.0316(6) 0.0313(6) -0.0007(5) 0.0134(5) 0.0006(5)
C4 0.0486(7) 0.0403(6) 0.0309(6) -0.0069(5) 0.0096(5) -0.0010(5)
C11 0.0486(8) 0.0565(9) 0.0444(8) -0.0032(6) 0.0018(6) 0.0037(6)
C12 0.0939(17) 0.0650(13) 0.177(3) 0.0047(15) 0.0678(19) 0.0182(11)
C13 0.112(2) 0.099(2) 0.208(4) -0.010(2) 0.091(2) 0.0355(17)
C14 0.0488(10) 0.137(2) 0.0860(15) 0.0055(14) 0.0202(10) 0.0170(12)
C15 0.0836(15) 0.0963(17) 0.0905(16) 0.0182(13) 0.0329(12) -0.0004(12)
C16 0.0884(14) 0.0630(11) 0.0802(13) -0.0002(10) 0.0367(11) -0.0014(10)

loop_
_atom_type_symbol
_atom_type_description
_atom_type_scat_dispersion_real
_atom_type_scat_dispersion_imag
_atom_type_scat_source
C C 0.0033 0.0016 'International Tables Vol C Tables 4.2.6.8 and 6.1.1.4'
H H 0.0000 0.0000 'International Tables Vol C Tables 4.2.6.8 and 6.1.1.4'
N N 0.0061 0.0033 'International Tables Vol C Tables 4.2.6.8 and 6.1.1.4'
O O 0.0106 0.0060 'International Tables Vol C Tables 4.2.6.8 and 6.1.1.4'

loop_
_geom_angle_atom_site_label_1
_geom_angle_atom_site_label_2
_geom_angle_atom_site_label_3
_geom_angle
_geom_angle_site_symmetry_1
_geom_angle_site_symmetry_3
C2 N1 H1A 108.1(11) . .
C2 N1 H1B 111.2(14) . .
H1A N1 H1B 108.3(17) . .
C3 N2 C4 121.69(11) . .
C3 N2 H2 121.4(12) . .
C4 N2 H2 116.8(12) . .
C11 C1 C2 114.67(12) . .
C11 C1 H1C 108.6 . .
C2 C1 H1C 108.6 . .
C11 C1 H1D 108.6 . .
C2 C1 H1D 108.6 . .
H1C C1 H1D 107.6 . .
N1 C2 C1 107.77(12) . .
N1 C2 C3 112.07(11) . .
C1 C2 C3 110.18(11) . .
N1 C2 H2A 108.9 . .
C1 C2 H2A 108.9 . .
C3 C2 H2A 108.9 . .
O1 C3 N2 122.65(12) . .
O1 C3 C2 121.28(12) . .
N2 C3 C2 116.07(10) . .
N2 C4 C4 111.96(14) . 3_666
N2 C4 H4A 109.2 . .
C4 C4 H4A 109.2 3_666 .
N2 C4 H4B 109.2 . .
C4 C4 H4B 109.2 3_666 .
H4A C4 H4B 107.9 . .
C12 C11 C16 116.59(18) . .
C12 C11 C1 121.95(16) . .
C16 C11 C1 121.42(15) . .
C11 C12 C13 121.2(2) . .
C11 C12 H12 119.4 . .
C13 C12 H12 119.4 . .
C14 C13 C12 120.8(2) . .
C14 C13 H13 119.6 . .
C12 C13 H13 119.6 . .
C15 C14 C13 118.6(2) . .
C15 C14 H14 120.7 . .
C13 C14 H14 120.7 . .
C14 C15 C16 121.5(2) . .
C14 C15 H15 119.3 . .
C16 C15 H15 119.3 . .
C11 C16 C15 121.33(19) . .
C11 C16 H16 119.3 . .
C15 C16 H16 119.3 . .

loop_
_geom_bond_atom_site_label_1
_geom_bond_atom_site_label_2
_geom_bond_distance
_geom_bond_site_symmetry_2
O1 C3 1.2312(15) .
N1 C2 1.4701(17) .
N1 H1A 0.90(2) .
N1 H1B 0.94(3) .
N2 C3 1.3311(16) .
N2 C4 1.4540(16) .
N2 H2 0.892(17) .
C1 C11 1.506(2) .
C1 C2 1.526(2) .
C1 H1C 0.9700 .
C1 H1D 0.9700 .
C2 C3 1.5328(17) .
C2 H2A 0.9800 .
C4 C4 1.514(3) 3_666
C4 H4A 0.9700 .
C4 H4B 0.9700 .
C11 C12 1.363(3) .
C11 C16 1.363(2) .
C12 C13 1.390(4) .
C12 H12 0.9300 .
C13 C14 1.349(4) .
C13 H13 0.9300 .
C14 C15 1.324(3) .
C14 H14 0.9300 .
C15 C16 1.385(3) .
C15 H15 0.9300 .
C16 H16 0.9300 .

loop_
_geom_hbond_atom_site_label_D
_geom_hbond_atom_site_label_H
_geom_hbond_atom_site_label_A
_geom_hbond_distance_DH
_geom_hbond_distance_HA
_geom_hbond_distance_DA
_geom_hbond_angle_DHA
_geom_hbond_site_symmetry_A
N1 H1A O1 0.90(2) 2.20(2) 3.0623(18) 161.7(17) 3_665
N2 H2 N1 0.892(17) 2.127(18) 2.9867(17) 161.6(16) 4_566

loop_
_geom_torsion_atom_site_label_1
_geom_torsion_atom_site_label_2
_geom_torsion_atom_site_label_3
_geom_torsion_atom_site_label_4
_geom_torsion
_geom_torsion_site_symmetry_4
C11 C1 C2 N1 178.08(12) .
C11 C1 C2 C3 -59.36(15) .
C4 N2 C3 O1 -0.4(2) .
C4 N2 C3 C2 179.59(11) .
N1 C2 C3 O1 56.31(18) .
C1 C2 C3 O1 -63.68(17) .
N1 C2 C3 N2 -123.65(13) .
C1 C2 C3 N2 116.36(13) .
C3 N2 C4 C4 82.62(18) 3_666
C2 C1 C11 C12 94.7(2) .
C2 C1 C11 C16 -83.0(2) .
C16 C11 C12 C13 -0.7(4) .
C1 C11 C12 C13 -178.5(3) .
C11 C12 C13 C14 -0.4(6) .
C12 C13 C14 C15 1.0(5) .
C13 C14 C15 C16 -0.7(4) .
C12 C11 C16 C15 1.0(4) .
C1 C11 C16 C15 178.8(2) .
C14 C15 C16 C11 -0.3(4) .
